data_7013475
loop_
_publ_author_name
'Herrera, Aida M.'
'Kalayda, Ganna V.'
'Disch, Jeremy S.'
'Wikstrom, Jeffrey P.'
'Korendovych, Ivan V.'
'Staples, Richard J.'
'Campana, Charles F.'
'Nazarenko, Alexander Y.'
'Haas, Terry E.'
'Rybak-Akimova, Elena V.'

_publ_section_title
;
 Reactions at the azomethine C?N bonds in the nickel(ii) and copper(ii)
 complexes of pyridine-containing Schiff-base macrocyclic
 ligandsElectronic supplementary information (ESI) available: Figs.
 S1?S5: MALDI mass spectra, UV-Vis traces and X-ray structures. See
 http://www.rsc.org/suppdata/dt/b3/b308557k/
;
_journal_issue 23
_journal_name_full 'Dalton Transactions'
_journal_page_first 4482
_journal_paper_doi 10.1039/b308557k
_journal_year 2003
_chemical_formula_sum 'C20 H33 Cl2 N5 Ni O10'
_chemical_formula_weight 633.12
_space_group_IT_number 33
_symmetry_cell_setting orthorhombic
_symmetry_space_group_name_Hall 'P 2c -2n'
_symmetry_space_group_name_H-M 'P n a 21'
_atom_sites_solution_hydrogens geom
_atom_sites_solution_primary direct
_atom_sites_solution_secondary difmap
_audit_creation_method SHELXL-97
_cell_angle_alpha 90.00
_cell_angle_beta 90.00
_cell_angle_gamma 90.00
_cell_formula_units_Z 4
_cell_length_a 16.434(9)
_cell_length_b 10.2465(9)
_cell_length_c 16.4336(13)
_cell_measurement_reflns_used 2686
_cell_measurement_temperature 293(2)
_cell_measurement_theta_max 21.93
_cell_measurement_theta_min 2.34
_cell_volume 2767.3(16)
_computing_structure_refinement 'SHELXL-97 (Sheldrick, 1997)'
_computing_structure_solution 'SHELXS-97 (Sheldrick, 1990)'
_diffrn_ambient_temperature 293(2)
_diffrn_measured_fraction_theta_full 0.981
_diffrn_measured_fraction_theta_max 0.981
_diffrn_measurement_device_type 'Bruker CCD'
_diffrn_measurement_method 'phi and omega scans'
_diffrn_radiation_monochromator graphite
_diffrn_radiation_source 'fine-focus sealed tube'
_diffrn_radiation_type MoK\a
_diffrn_radiation_wavelength 0.71073
_diffrn_reflns_av_R_equivalents 0.0805
_diffrn_reflns_av_sigmaI/netI 0.1211
_diffrn_reflns_limit_h_max 21
_diffrn_reflns_limit_h_min -21
_diffrn_reflns_limit_k_max 13
_diffrn_reflns_limit_k_min -13
_diffrn_reflns_limit_l_max 20
_diffrn_reflns_limit_l_min -21
_diffrn_reflns_number 19631
_diffrn_reflns_theta_full 28.33
_diffrn_reflns_theta_max 28.33
_diffrn_reflns_theta_min 2.34
_diffrn_standards_decay_% 0
_diffrn_standards_interval_count 0
_diffrn_standards_interval_time 0
_diffrn_standards_number 0
_exptl_absorpt_coefficient_mu 0.954
_exptl_absorpt_correction_type none
_exptl_crystal_colour purple
_exptl_crystal_density_diffrn 1.520
_exptl_crystal_density_method 'not measured'
_exptl_crystal_description block
_exptl_crystal_F_000 1320
_exptl_crystal_size_max 0.14
_exptl_crystal_size_mid 0.06
_exptl_crystal_size_min 0.04
_refine_diff_density_max 0.341
_refine_diff_density_min -0.237
_refine_diff_density_rms 0.055
_refine_ls_abs_structure_details 'Flack H D (1983), Acta Cryst. A39, 876-881'
_refine_ls_abs_structure_Flack 0.015(19)
_refine_ls_extinction_method none
_refine_ls_goodness_of_fit_ref 0.820
_refine_ls_hydrogen_treatment mixed
_refine_ls_matrix_type full
_refine_ls_number_parameters 351
_refine_ls_number_reflns 5640
_refine_ls_number_restraints 1
_refine_ls_restrained_S_all 0.820
_refine_ls_R_factor_all 0.1255
_refine_ls_R_factor_gt 0.0460
_refine_ls_shift/su_max 0.001
_refine_ls_shift/su_mean 0.000
_refine_ls_structure_factor_coef Fsqd
_refine_ls_weighting_details 'calc w=1/[\s^2^(Fo^2^)+(0.0573P)^2^+0.0000P] where P=(Fo^2^+2Fc^2^)/3'
_refine_ls_weighting_scheme calc
_refine_ls_wR_factor_gt 0.1020
_refine_ls_wR_factor_ref 0.1159
_reflns_number_gt 2608
_reflns_number_total 5640
_reflns_threshold_expression >2sigma(I)
_cod_data_source_file b308557k.txt
_cod_data_source_block NiL8
_cod_original_cell_volume 2767.2(3)
_cod_original_sg_symbol_H-M 'P na21'
_cod_database_code 7013475

loop_
_symmetry_equiv_pos_as_xyz
'x, y, z'
'-x, -y, z+1/2'
'x+1/2, -y+1/2, z'
'-x+1/2, y+1/2, z+1/2'

loop_
_atom_site_label
_atom_site_type_symbol
_atom_site_fract_x
_atom_site_fract_y
_atom_site_fract_z
_atom_site_U_iso_or_equiv
_atom_site_adp_type
_atom_site_occupancy
_atom_site_symmetry_multiplicity
_atom_site_calc_flag
_atom_site_refinement_flags
_atom_site_disorder_assembly
_atom_site_disorder_group
O9 O 0.2188(2) 0.0062(4) 0.8212(2) 0.0704(11) Uani 1 1 d . . .
H9C H 0.1785 -0.0145 0.7836 0.084 Uiso 1 1 calc R . .
Ni1 Ni 0.34127(3) 0.06615(6) 0.78532(5) 0.0496(2) Uani 1 1 d . . .
C11 C 0.3607(3) -0.2312(6) 0.7952(4) 0.0565(15) Uani 1 1 d . . .
N1 N 0.3275(3) 0.1271(5) 0.9023(3) 0.0628(13) Uani 1 1 d . . .
N2 N 0.4566(3) 0.1435(5) 0.8070(3) 0.0620(13) Uani 1 1 d . . .
H2C H 0.4865 0.0764 0.8276 0.074 Uiso 1 1 calc R . .
C9 C 0.3744(4) -0.1330(7) 0.6563(3) 0.074(2) Uani 1 1 d . . .
H9A H 0.4316 -0.1455 0.6687 0.089 Uiso 1 1 calc R . .
H9B H 0.3657 -0.1606 0.6005 0.089 Uiso 1 1 calc R . .
C2 C 0.4499(4) 0.2387(6) 0.8735(4) 0.078(2) Uani 1 1 d . . .
H2A H 0.5025 0.2487 0.8996 0.094 Uiso 1 1 calc R . .
H2B H 0.4341 0.3228 0.8515 0.094 Uiso 1 1 calc R . .
C1 C 0.3896(4) 0.1961(6) 0.9337(5) 0.0725(18) Uani 1 1 d . . .
N3 N 0.3551(3) 0.0081(5) 0.6628(3) 0.0535(12) Uani 1 1 d . . .
N5 N 0.3802(3) -0.1212(5) 0.8317(3) 0.0521(12) Uani 1 1 d . . .
C15 C 0.4190(4) -0.1308(6) 0.9042(3) 0.0627(17) Uani 1 1 d . . .
H15 H 0.4354 -0.0543 0.9298 0.075 Uiso 1 1 calc R . .
N4 N 0.2909(3) 0.2428(5) 0.7431(3) 0.0718(14) Uani 1 1 d . . .
H4A H 0.2740 0.2892 0.7864 0.086 Uiso 1 1 calc R . .
H4B H 0.3306 0.2890 0.7186 0.086 Uiso 1 1 calc R . .
C10 C 0.3245(4) -0.2188(6) 0.7119(3) 0.0638(17) Uani 1 1 d . . .
H10A H 0.2701 -0.1829 0.7165 0.077 Uiso 1 1 calc R . .
H10B H 0.3199 -0.3050 0.6878 0.077 Uiso 1 1 calc R . .
Cl1 Cl 0.65857(15) 0.9824(2) 0.87115(13) 0.1019(7) Uani 1 1 d . . .
O4 O 0.5970(4) 1.0504(7) 0.9157(4) 0.164(3) Uani 1 1 d . . .
C5 C 0.4226(4) 0.0802(7) 0.6210(4) 0.083(2) Uani 1 1 d . . .
H5A H 0.4030 0.1667 0.6071 0.099 Uiso 1 1 calc R . .
H5B H 0.4348 0.0354 0.5704 0.099 Uiso 1 1 calc R . .
Cl2 Cl 0.46320(12) 0.50394(18) 0.60623(10) 0.0724(5) Uani 1 1 d . . .
C14 C 0.4351(4) -0.2458(7) 0.9414(4) 0.080(2) Uani 1 1 d . . .
H14 H 0.4597 -0.2472 0.9924 0.096 Uiso 1 1 calc R . .
C12 C 0.3756(4) -0.3507(6) 0.8300(4) 0.0772(19) Uani 1 1 d . . .
H12 H 0.3587 -0.4261 0.8033 0.093 Uiso 1 1 calc R . .
C7 C 0.2459(4) 0.1646(7) 0.6084(4) 0.078(2) Uani 1 1 d . . .
H7A H 0.1985 0.1618 0.5732 0.094 Uiso 1 1 calc R . .
H7B H 0.2868 0.2174 0.5815 0.094 Uiso 1 1 calc R . .
O6 O 0.3966(4) 0.4458(6) 0.6385(4) 0.152(3) Uani 1 1 d . . .
C13 C 0.4147(5) -0.3608(7) 0.9029(4) 0.095(3) Uani 1 1 d . . .
H13 H 0.4270 -0.4416 0.9256 0.114 Uiso 1 1 calc R . .
C4 C 0.5030(3) 0.0952(7) 0.6696(4) 0.080(2) Uani 1 1 d . . .
H4C H 0.5169 0.0107 0.6923 0.096 Uiso 1 1 calc R . .
H4D H 0.5458 0.1186 0.6316 0.096 Uiso 1 1 calc R . .
O3 O 0.6813(4) 0.8675(6) 0.9124(4) 0.139(2) Uani 1 1 d . . .
O8 O 0.5332(4) 0.4299(5) 0.6034(4) 0.1241(19) Uani 1 1 d . . .
O7 O 0.4458(4) 0.5723(7) 0.5361(4) 0.163(3) Uani 1 1 d . . .
C3 C 0.5032(4) 0.1920(7) 0.7365(4) 0.090(2) Uani 1 1 d . . .
H3A H 0.5588 0.2096 0.7530 0.109 Uiso 1 1 calc R . .
H3B H 0.4794 0.2731 0.7175 0.109 Uiso 1 1 calc R . .
O5 O 0.4842(5) 0.6031(8) 0.6624(5) 0.181(3) Uani 1 1 d . . .
O1 O 0.7238(6) 1.0627(9) 0.8747(6) 0.227(5) Uani 1 1 d . . .
C6 C 0.2776(4) 0.0320(6) 0.6168(3) 0.0663(19) Uani 1 1 d . . .
H6A H 0.2851 -0.0025 0.5624 0.080 Uiso 1 1 calc R . .
H6B H 0.2355 -0.0201 0.6424 0.080 Uiso 1 1 calc R . .
C8 C 0.2224(4) 0.2308(6) 0.6859(4) 0.0773(19) Uani 1 1 d . . .
H8A H 0.2016 0.3171 0.6736 0.093 Uiso 1 1 calc R . .
H8B H 0.1790 0.1817 0.7117 0.093 Uiso 1 1 calc R . .
C19 C 0.3321(6) 0.1660(9) 1.0653(5) 0.120(3) Uani 1 1 d . . .
H19 H 0.3349 0.1766 1.1215 0.144 Uiso 1 1 calc R . .
C16 C 0.2054(5) 0.0013(9) 0.9078(4) 0.110(3) Uani 1 1 d . . .
H16A H 0.2085 -0.0882 0.9267 0.132 Uiso 1 1 calc R . .
H16B H 0.1518 0.0351 0.9207 0.132 Uiso 1 1 calc R . .
C20 C 0.3919(5) 0.2196(9) 1.0178(5) 0.104(3) Uani 1 1 d . . .
H20 H 0.4329 0.2703 1.0407 0.125 Uiso 1 1 calc R . .
C17 C 0.2693(5) 0.0822(7) 0.9488(4) 0.076(2) Uani 1 1 d . . .
C18 C 0.2691(5) 0.0980(9) 1.0334(4) 0.103(3) Uani 1 1 d . . .
H18 H 0.2280 0.0637 1.0659 0.123 Uiso 1 1 calc R . .
O2 O 0.6344(7) 0.9557(9) 0.8002(5) 0.299(7) Uani 1 1 d . . .
O1S O 0.1159(4) 0.8320(7) 0.7580(4) 0.122(2) Uani 1 1 d . . .
H2S H 0.089(3) 0.863(5) 0.804(3) 0.040(16) Uiso 1 1 d . . .
H1S H 0.062(5) 0.853(9) 0.753(6) 0.15(4) Uiso 1 1 d . . .

loop_
_atom_site_aniso_label
_atom_site_aniso_U_11
_atom_site_aniso_U_22
_atom_site_aniso_U_33
_atom_site_aniso_U_23
_atom_site_aniso_U_13
_atom_site_aniso_U_12
O9 0.053(2) 0.105(3) 0.054(2) -0.015(2) 0.0062(17) -0.017(2)
Ni1 0.0410(3) 0.0468(4) 0.0610(4) -0.0032(5) 0.0030(4) -0.0002(4)
C11 0.070(4) 0.051(4) 0.048(3) -0.005(4) 0.011(3) -0.005(3)
N1 0.035(3) 0.067(3) 0.086(3) -0.023(3) -0.003(3) 0.000(3)
N2 0.057(3) 0.054(3) 0.075(4) 0.012(3) 0.004(2) -0.003(2)
C9 0.093(6) 0.088(6) 0.042(3) -0.014(3) 0.011(3) 0.004(4)
C2 0.076(5) 0.046(4) 0.113(5) -0.002(4) -0.015(4) -0.011(3)
C1 0.065(5) 0.047(4) 0.105(5) -0.020(4) -0.008(4) 0.008(4)
N3 0.050(3) 0.057(3) 0.053(2) 0.007(3) 0.006(2) 0.006(3)
N5 0.056(3) 0.051(3) 0.049(3) -0.003(2) -0.001(2) -0.009(2)
C15 0.084(5) 0.048(4) 0.056(4) -0.006(3) 0.001(3) -0.013(4)
N4 0.052(3) 0.068(4) 0.096(3) -0.008(3) 0.003(3) 0.007(3)
C10 0.080(5) 0.058(4) 0.054(3) -0.004(3) 0.001(3) 0.003(3)
Cl1 0.0833(14) 0.1195(18) 0.1029(15) 0.0352(14) -0.0087(13) 0.0139(15)
O4 0.143(6) 0.192(7) 0.159(6) 0.014(5) -0.025(5) 0.064(5)
C5 0.068(5) 0.101(6) 0.079(4) 0.027(4) 0.023(4) 0.010(4)
Cl2 0.0851(13) 0.0589(11) 0.0732(10) 0.0057(9) 0.0151(9) 0.0099(11)
C14 0.131(6) 0.061(5) 0.047(3) 0.007(4) -0.013(4) -0.002(4)
C12 0.127(6) 0.044(4) 0.061(4) -0.007(3) 0.006(4) -0.012(4)
C7 0.062(4) 0.081(5) 0.092(5) 0.005(4) -0.009(4) 0.018(4)
O6 0.091(4) 0.103(5) 0.263(8) 0.077(5) 0.030(5) -0.010(3)
C13 0.174(8) 0.052(5) 0.059(4) 0.012(4) -0.007(4) 0.003(5)
C4 0.041(4) 0.120(6) 0.079(4) 0.044(4) 0.010(3) 0.007(4)
O3 0.173(6) 0.122(5) 0.121(4) 0.058(4) -0.014(4) 0.025(4)
O8 0.115(5) 0.112(4) 0.145(5) 0.006(4) 0.034(4) 0.034(4)
O7 0.138(6) 0.219(7) 0.131(5) 0.094(5) -0.043(4) -0.042(5)
C3 0.065(5) 0.103(6) 0.104(5) 0.026(5) 0.003(4) -0.019(4)
O5 0.153(7) 0.219(8) 0.170(5) -0.086(6) -0.021(5) 0.041(6)
O1 0.174(8) 0.210(9) 0.297(12) 0.076(8) 0.043(8) -0.067(7)
C6 0.067(5) 0.076(5) 0.056(3) -0.009(3) -0.004(3) 0.008(4)
C8 0.050(4) 0.069(5) 0.114(5) 0.014(4) -0.001(4) 0.011(3)
C19 0.112(7) 0.153(9) 0.094(6) -0.052(6) 0.009(6) -0.008(7)
C16 0.082(5) 0.184(8) 0.065(4) -0.036(5) 0.022(4) -0.050(6)
C20 0.086(6) 0.131(8) 0.095(5) -0.060(5) -0.010(5) -0.018(5)
C17 0.060(5) 0.094(6) 0.075(5) -0.037(4) 0.002(4) -0.005(4)
C18 0.082(6) 0.162(8) 0.065(4) -0.055(5) 0.015(4) -0.018(5)
O2 0.536(18) 0.255(9) 0.107(6) -0.076(6) -0.151(8) 0.233(11)
O1S 0.088(5) 0.154(6) 0.125(5) -0.030(4) -0.011(4) -0.034(4)

loop_
_atom_type_symbol
_atom_type_description
_atom_type_scat_dispersion_real
_atom_type_scat_dispersion_imag
_atom_type_scat_source
C C 0.0033 0.0016 'International Tables Vol C Tables 4.2.6.8 and 6.1.1.4'
H H 0.0000 0.0000 'International Tables Vol C Tables 4.2.6.8 and 6.1.1.4'
N N 0.0061 0.0033 'International Tables Vol C Tables 4.2.6.8 and 6.1.1.4'
O O 0.0106 0.0060 'International Tables Vol C Tables 4.2.6.8 and 6.1.1.4'
Cl Cl 0.1484 0.1585 'International Tables Vol C Tables 4.2.6.8 and 6.1.1.4'
Ni Ni 0.3393 1.1124 'International Tables Vol C Tables 4.2.6.8 and 6.1.1.4'

loop_
_geom_angle_atom_site_label_1
_geom_angle_atom_site_label_2
_geom_angle_atom_site_label_3
_geom_angle
_geom_angle_site_symmetry_1
_geom_angle_site_symmetry_3
_geom_angle_publ_flag
C16 O9 Ni1 114.6(4) . . ?
C16 O9 H9C 122.7 . . ?
Ni1 O9 H9C 122.7 . . ?
N1 Ni1 N2 79.80(18) . . ?
N1 Ni1 N4 90.2(2) . . ?
N2 Ni1 N4 94.97(19) . . ?
N1 Ni1 N3 178.5(2) . . ?
N2 Ni1 N3 99.93(17) . . ?
N4 Ni1 N3 88.28(19) . . ?
N1 Ni1 N5 88.41(19) . . ?
N2 Ni1 N5 90.48(18) . . ?
N4 Ni1 N5 174.06(18) . . ?
N3 Ni1 N5 93.11(18) . . ?
N1 Ni1 O9 74.27(17) . . ?
N2 Ni1 O9 153.88(15) . . ?
N4 Ni1 O9 88.21(17) . . ?
N3 Ni1 O9 106.08(15) . . ?
N5 Ni1 O9 85.86(16) . . ?
N5 C11 C12 122.1(6) . . ?
N5 C11 C10 116.1(5) . . ?
C12 C11 C10 121.7(5) . . ?
C17 N1 C1 121.0(6) . . ?
C17 N1 Ni1 121.7(4) . . ?
C1 N1 Ni1 116.1(5) . . ?
C2 N2 C3 113.5(5) . . ?
C2 N2 Ni1 108.2(4) . . ?
C3 N2 Ni1 117.8(4) . . ?
C2 N2 H2C 105.4 . . ?
C3 N2 H2C 105.4 . . ?
Ni1 N2 H2C 105.4 . . ?
N3 C9 C10 114.1(5) . . ?
N3 C9 H9A 108.7 . . ?
C10 C9 H9A 108.7 . . ?
N3 C9 H9B 108.7 . . ?
C10 C9 H9B 108.7 . . ?
H9A C9 H9B 107.6 . . ?
C1 C2 N2 110.8(5) . . ?
C1 C2 H2A 109.5 . . ?
N2 C2 H2A 109.5 . . ?
C1 C2 H2B 109.5 . . ?
N2 C2 H2B 109.5 . . ?
H2A C2 H2B 108.1 . . ?
N1 C1 C20 119.3(7) . . ?
N1 C1 C2 114.2(6) . . ?
C20 C1 C2 126.6(7) . . ?
C9 N3 C5 106.7(5) . . ?
C9 N3 C6 107.7(5) . . ?
C5 N3 C6 108.5(5) . . ?
C9 N3 Ni1 111.5(3) . . ?
C5 N3 Ni1 112.2(4) . . ?
C6 N3 Ni1 110.1(3) . . ?
C11 N5 C15 116.9(5) . . ?
C11 N5 Ni1 121.9(4) . . ?
C15 N5 Ni1 120.9(4) . . ?
C14 C15 N5 123.6(6) . . ?
C14 C15 H15 118.2 . . ?
N5 C15 H15 118.2 . . ?
C8 N4 Ni1 116.0(4) . . ?
C8 N4 H4A 108.3 . . ?
Ni1 N4 H4A 108.3 . . ?
C8 N4 H4B 108.3 . . ?
Ni1 N4 H4B 108.3 . . ?
H4A N4 H4B 107.4 . . ?
C11 C10 C9 112.8(5) . . ?
C11 C10 H10A 109.0 . . ?
C9 C10 H10A 109.0 . . ?
C11 C10 H10B 109.0 . . ?
C9 C10 H10B 109.0 . . ?
H10A C10 H10B 107.8 . . ?
O2 Cl1 O1 114.9(7) . . ?
O2 Cl1 O3 110.3(5) . . ?
O1 Cl1 O3 106.1(5) . . ?
O2 Cl1 O4 110.9(5) . . ?
O1 Cl1 O4 104.0(6) . . ?
O3 Cl1 O4 110.4(4) . . ?
N3 C5 C4 116.3(5) . . ?
N3 C5 H5A 108.2 . . ?
C4 C5 H5A 108.2 . . ?
N3 C5 H5B 108.2 . . ?
C4 C5 H5B 108.2 . . ?
H5A C5 H5B 107.4 . . ?
O6 Cl2 O7 112.6(4) . . ?
O6 Cl2 O8 116.5(4) . . ?
O7 Cl2 O8 115.1(4) . . ?
O6 Cl2 O5 104.9(5) . . ?
O7 Cl2 O5 103.4(5) . . ?
O8 Cl2 O5 102.3(4) . . ?
C15 C14 C13 119.2(6) . . ?
C15 C14 H14 120.4 . . ?
C13 C14 H14 120.4 . . ?
C13 C12 C11 121.1(6) . . ?
C13 C12 H12 119.4 . . ?
C11 C12 H12 119.4 . . ?
C6 C7 C8 115.7(5) . . ?
C6 C7 H7A 108.3 . . ?
C8 C7 H7A 108.3 . . ?
C6 C7 H7B 108.3 . . ?
C8 C7 H7B 108.3 . . ?
H7A C7 H7B 107.4 . . ?
C12 C13 C14 117.0(6) . . ?
C12 C13 H13 121.5 . . ?
C14 C13 H13 121.5 . . ?
C3 C4 C5 116.8(6) . . ?
C3 C4 H4C 108.1 . . ?
C5 C4 H4C 108.1 . . ?
C3 C4 H4D 108.1 . . ?
C5 C4 H4D 108.1 . . ?
H4C C4 H4D 107.3 . . ?
N2 C3 C4 110.9(5) . . ?
N2 C3 H3A 109.5 . . ?
C4 C3 H3A 109.5 . . ?
N2 C3 H3B 109.5 . . ?
C4 C3 H3B 109.5 . . ?
H3A C3 H3B 108.0 . . ?
C7 C6 N3 120.1(5) . . ?
C7 C6 H6A 107.3 . . ?
N3 C6 H6A 107.3 . . ?
C7 C6 H6B 107.3 . . ?
N3 C6 H6B 107.3 . . ?
H6A C6 H6B 106.9 . . ?
N4 C8 C7 112.6(5) . . ?
N4 C8 H8A 109.1 . . ?
C7 C8 H8A 109.1 . . ?
N4 C8 H8B 109.1 . . ?
C7 C8 H8B 109.1 . . ?
H8A C8 H8B 107.8 . . ?
C18 C19 C20 122.2(8) . . ?
C18 C19 H19 118.9 . . ?
C20 C19 H19 118.9 . . ?
O9 C16 C17 108.6(5) . . ?
O9 C16 H16A 110.0 . . ?
C17 C16 H16A 110.0 . . ?
O9 C16 H16B 110.0 . . ?
C17 C16 H16B 110.0 . . ?
H16A C16 H16B 108.4 . . ?
C19 C20 C1 118.3(7) . . ?
C19 C20 H20 120.9 . . ?
C1 C20 H20 120.9 . . ?
N1 C17 C18 122.8(7) . . ?
N1 C17 C16 116.4(6) . . ?
C18 C17 C16 120.6(7) . . ?
C19 C18 C17 116.3(7) . . ?
C19 C18 H18 121.8 . . ?
C17 C18 H18 121.8 . . ?
H2S O1S H1S 62(6) . . ?

loop_
_geom_bond_atom_site_label_1
_geom_bond_atom_site_label_2
_geom_bond_distance
_geom_bond_site_symmetry_2
_geom_bond_publ_flag
O9 C16 1.441(7) . ?
O9 Ni1 2.185(4) . ?
O9 H9C 0.9300 . ?
Ni1 N1 2.033(5) . ?
Ni1 N2 2.085(4) . ?
Ni1 N4 2.108(5) . ?
Ni1 N3 2.112(4) . ?
Ni1 N5 2.162(5) . ?
C11 N5 1.316(6) . ?
C11 C12 1.373(8) . ?
C11 C10 1.499(8) . ?
N1 C17 1.308(8) . ?
N1 C1 1.345(7) . ?
N2 C2 1.468(7) . ?
N2 C3 1.474(7) . ?
N2 H2C 0.9100 . ?
C9 N3 1.484(8) . ?
C9 C10 1.510(9) . ?
C9 H9A 0.9700 . ?
C9 H9B 0.9700 . ?
C2 C1 1.468(9) . ?
C2 H2A 0.9700 . ?
C2 H2B 0.9700 . ?
C1 C20 1.403(10) . ?
N3 C5 1.500(7) . ?
N3 C6 1.500(7) . ?
N5 C15 1.355(7) . ?
C15 C14 1.354(8) . ?
C15 H15 0.9300 . ?
N4 C8 1.471(7) . ?
N4 H4A 0.9000 . ?
N4 H4B 0.9000 . ?
C10 H10A 0.9700 . ?
C10 H10B 0.9700 . ?
Cl1 O2 1.262(7) . ?
Cl1 O1 1.353(8) . ?
Cl1 O3 1.409(6) . ?
Cl1 O4 1.430(7) . ?
C5 C4 1.552(9) . ?
C5 H5A 0.9700 . ?
C5 H5B 0.9700 . ?
Cl2 O6 1.355(6) . ?
Cl2 O7 1.379(5) . ?
Cl2 O8 1.378(5) . ?
Cl2 O5 1.416(7) . ?
C14 C13 1.380(8) . ?
C14 H14 0.9300 . ?
C12 C13 1.363(9) . ?
C12 H12 0.9300 . ?
C7 C6 1.462(8) . ?
C7 C8 1.494(8) . ?
C7 H7A 0.9700 . ?
C7 H7B 0.9700 . ?
C13 H13 0.9300 . ?
C4 C3 1.482(9) . ?
C4 H4C 0.9700 . ?
C4 H4D 0.9700 . ?
C3 H3A 0.9700 . ?
C3 H3B 0.9700 . ?
C6 H6A 0.9700 . ?
C6 H6B 0.9700 . ?
C8 H8A 0.9700 . ?
C8 H8B 0.9700 . ?
C19 C18 1.354(10) . ?
C19 C20 1.370(11) . ?
C19 H19 0.9300 . ?
C16 C17 1.497(9) . ?
C16 H16A 0.9700 . ?
C16 H16B 0.9700 . ?
C20 H20 0.9300 . ?
C17 C18 1.400(9) . ?
C18 H18 0.9300 . ?
O1S H2S 0.93(5) . ?
O1S H1S 0.92(9) . ?

loop_
_geom_torsion_atom_site_label_1
_geom_torsion_atom_site_label_2
_geom_torsion_atom_site_label_3
_geom_torsion_atom_site_label_4
_geom_torsion
_geom_torsion_site_symmetry_1
_geom_torsion_site_symmetry_2
_geom_torsion_site_symmetry_3
_geom_torsion_site_symmetry_4
_geom_torsion_publ_flag
C16 O9 Ni1 N1 -19.1(5) . . . . ?
C16 O9 Ni1 N2 -12.2(7) . . . . ?
C16 O9 Ni1 N4 -109.8(5) . . . . ?
C16 O9 Ni1 N3 162.5(5) . . . . ?
C16 O9 Ni1 N5 70.4(5) . . . . ?
N2 Ni1 N1 C17 -161.0(6) . . . . ?
N4 Ni1 N1 C17 104.0(6) . . . . ?
N3 Ni1 N1 C17 119(7) . . . . ?
N5 Ni1 N1 C17 -70.3(6) . . . . ?
O9 Ni1 N1 C17 15.9(5) . . . . ?
N2 Ni1 N1 C1 6.9(5) . . . . ?
N4 Ni1 N1 C1 -88.2(5) . . . . ?
N3 Ni1 N1 C1 -73(7) . . . . ?
N5 Ni1 N1 C1 97.6(5) . . . . ?
O9 Ni1 N1 C1 -176.2(5) . . . . ?
N1 Ni1 N2 C2 -23.1(4) . . . . ?
N4 Ni1 N2 C2 66.2(4) . . . . ?
N3 Ni1 N2 C2 155.3(4) . . . . ?
N5 Ni1 N2 C2 -111.4(4) . . . . ?
O9 Ni1 N2 C2 -29.9(6) . . . . ?
N1 Ni1 N2 C3 -153.5(5) . . . . ?
N4 Ni1 N2 C3 -64.1(5) . . . . ?
N3 Ni1 N2 C3 25.0(5) . . . . ?
N5 Ni1 N2 C3 118.2(5) . . . . ?
O9 Ni1 N2 C3 -160.2(4) . . . . ?
C3 N2 C2 C1 168.2(5) . . . . ?
Ni1 N2 C2 C1 35.6(6) . . . . ?
C17 N1 C1 C20 0.3(10) . . . . ?
Ni1 N1 C1 C20 -167.7(5) . . . . ?
C17 N1 C1 C2 179.7(6) . . . . ?
Ni1 N1 C1 C2 11.7(7) . . . . ?
N2 C2 C1 N1 -31.9(8) . . . . ?
N2 C2 C1 C20 147.5(7) . . . . ?
C10 C9 N3 C5 166.0(5) . . . . ?
C10 C9 N3 C6 -77.7(6) . . . . ?
C10 C9 N3 Ni1 43.1(6) . . . . ?
N1 Ni1 N3 C9 177(100) . . . . ?
N2 Ni1 N3 C9 97.8(4) . . . . ?
N4 Ni1 N3 C9 -167.4(4) . . . . ?
N5 Ni1 N3 C9 6.8(4) . . . . ?
O9 Ni1 N3 C9 -79.8(4) . . . . ?
N1 Ni1 N3 C5 58(7) . . . . ?
N2 Ni1 N3 C5 -21.8(4) . . . . ?
N4 Ni1 N3 C5 72.9(4) . . . . ?
N5 Ni1 N3 C5 -112.9(4) . . . . ?
O9 Ni1 N3 C5 160.6(4) . . . . ?
N1 Ni1 N3 C6 -63(7) . . . . ?
N2 Ni1 N3 C6 -142.7(4) . . . . ?
N4 Ni1 N3 C6 -48.0(4) . . . . ?
N5 Ni1 N3 C6 126.3(4) . . . . ?
O9 Ni1 N3 C6 39.7(4) . . . . ?
C12 C11 N5 C15 2.7(8) . . . . ?
C10 C11 N5 C15 -174.8(5) . . . . ?
C12 C11 N5 Ni1 -171.0(4) . . . . ?
C10 C11 N5 Ni1 11.6(6) . . . . ?
N1 Ni1 N5 C11 143.3(4) . . . . ?
N2 Ni1 N5 C11 -136.9(4) . . . . ?
N4 Ni1 N5 C11 66.4(19) . . . . ?
N3 Ni1 N5 C11 -36.9(4) . . . . ?
O9 Ni1 N5 C11 69.0(4) . . . . ?
N1 Ni1 N5 C15 -30.0(4) . . . . ?
N2 Ni1 N5 C15 49.8(4) . . . . ?
N4 Ni1 N5 C15 -106.9(18) . . . . ?
N3 Ni1 N5 C15 149.7(4) . . . . ?
O9 Ni1 N5 C15 -104.4(4) . . . . ?
C11 N5 C15 C14 -2.8(9) . . . . ?
Ni1 N5 C15 C14 170.9(5) . . . . ?
N1 Ni1 N4 C8 -127.1(4) . . . . ?
N2 Ni1 N4 C8 153.1(4) . . . . ?
N3 Ni1 N4 C8 53.3(4) . . . . ?
N5 Ni1 N4 C8 -50(2) . . . . ?
O9 Ni1 N4 C8 -52.9(4) . . . . ?
N5 C11 C10 C9 50.6(7) . . . . ?
C12 C11 C10 C9 -126.9(6) . . . . ?
N3 C9 C10 C11 -86.2(7) . . . . ?
C9 N3 C5 C4 -78.2(7) . . . . ?
C6 N3 C5 C4 166.0(6) . . . . ?
Ni1 N3 C5 C4 44.2(7) . . . . ?
N5 C15 C14 C13 2.9(10) . . . . ?
N5 C11 C12 C13 -2.8(10) . . . . ?
C10 C11 C12 C13 174.5(6) . . . . ?
C11 C12 C13 C14 2.8(11) . . . . ?
C15 C14 C13 C12 -2.8(11) . . . . ?
N3 C5 C4 C3 -74.9(8) . . . . ?
C2 N2 C3 C4 -176.2(5) . . . . ?
Ni1 N2 C3 C4 -48.4(7) . . . . ?
C5 C4 C3 N2 73.9(7) . . . . ?
C8 C7 C6 N3 -63.0(8) . . . . ?
C9 N3 C6 C7 -176.4(6) . . . . ?
C5 N3 C6 C7 -61.2(7) . . . . ?
Ni1 N3 C6 C7 61.9(6) . . . . ?
Ni1 N4 C8 C7 -62.8(6) . . . . ?
C6 C7 C8 N4 59.5(8) . . . . ?
Ni1 O9 C16 C17 19.5(8) . . . . ?
C18 C19 C20 C1 -3.8(15) . . . . ?
N1 C1 C20 C19 2.8(12) . . . . ?
C2 C1 C20 C19 -176.5(8) . . . . ?
C1 N1 C17 C18 -2.6(11) . . . . ?
Ni1 N1 C17 C18 164.8(6) . . . . ?
C1 N1 C17 C16 -177.2(7) . . . . ?
Ni1 N1 C17 C16 -9.9(9) . . . . ?
O9 C16 C17 N1 -7.3(10) . . . . ?
O9 C16 C17 C18 177.9(7) . . . . ?
C20 C19 C18 C17 1.7(14) . . . . ?
N1 C17 C18 C19 1.6(13) . . . . ?
C16 C17 C18 C19 176.0(8) . . . . ?
